data_7715975
loop_
_publ_author_name
'Zender, Elena'
'Valverde, Danillo'
'Neubaur, Robert'
'Karger, Sebastian'
'Virovets, Alexander'
'Bolte, Michael'
'Lerner, Hans-Wolfram'
'Olivier, Yoann'
'Wagner, Matthias'

_publ_section_title
;
 Borylation and rearrangement reactions of azasilaanthracenes to afford
 B,N-doped nanographenes.
;
_journal_issue 22
_journal_name_full 'Dalton transactions (Cambridge, England : 2003)'
_journal_page_first 9294
_journal_page_last 9300
_journal_paper_doi 10.1039/d4dt01166j
_journal_volume 53
_journal_year 2024
_chemical_formula_moiety 'C30 H20 B2 Br2 N2'
_chemical_formula_sum 'C30 H20 B2 Br2 N2'
_chemical_formula_weight 589.92
_space_group_crystal_system triclinic
_space_group_IT_number 2
_space_group_name_Hall '-P 1'
_space_group_name_H-M_alt 'P -1'
_atom_sites_solution_hydrogens geom
_atom_sites_solution_primary direct
_audit_creation_method SHELXL-2018/3
_audit_update_record
;
2024-05-06 deposited with the CCDC.	2024-05-08 downloaded from the CCDC.
;
_cell_angle_alpha 66.894(9)
_cell_angle_beta 72.833(10)
_cell_angle_gamma 80.133(10)
_cell_formula_units_Z 2
_cell_length_a 10.4916(15)
_cell_length_b 11.4820(12)
_cell_length_c 12.0304(12)
_cell_measurement_reflns_used 4022
_cell_measurement_temperature 173(2)
_cell_measurement_theta_max 25.6290
_cell_measurement_theta_min 3.8400
_cell_volume 1271.0(3)
_computing_cell_refinement 'CrysAlisPro 1.171.42.43a (Rigaku OD, 2022)'
_computing_data_collection 'X-Area (Stoe & Cie, 2001)'
_computing_data_reduction 'CrysAlisPro 1.171.42.43a (Rigaku OD, 2022)'
_computing_publication_material 'IUCr PublCIF online service'
_computing_structure_refinement 'SHELXL-2018/3 (Sheldrick, 2018)'
_computing_structure_solution 'SHELXS (Sheldrick, 2008)'
_diffrn_ambient_temperature 173(2)
_diffrn_detector 'image plate'
_diffrn_detector_area_resol_mean 6.67
_diffrn_detector_type 'STOE image plate (34 cm diameter)'
_diffrn_measured_fraction_theta_full 0.993
_diffrn_measured_fraction_theta_max 0.994
_diffrn_measurement_device '2-circle goniometer'
_diffrn_measurement_device_type 'STOE IPDS II two-circle-diffractometer'
_diffrn_measurement_method \w
_diffrn_radiation_monochromator mirror
_diffrn_radiation_type MoK\a
_diffrn_radiation_wavelength 0.71073
_diffrn_reflns_av_R_equivalents 0.0789
_diffrn_reflns_av_unetI/netI 0.0752
_diffrn_reflns_Laue_measured_fraction_full 0.993
_diffrn_reflns_Laue_measured_fraction_max 0.994
_diffrn_reflns_limit_h_max 12
_diffrn_reflns_limit_h_min -12
_diffrn_reflns_limit_k_max 14
_diffrn_reflns_limit_k_min -13
_diffrn_reflns_limit_l_max 14
_diffrn_reflns_limit_l_min -14
_diffrn_reflns_number 15155
_diffrn_reflns_point_group_measured_fraction_full 0.993
_diffrn_reflns_point_group_measured_fraction_max 0.994
_diffrn_reflns_theta_full 25.242
_diffrn_reflns_theta_max 25.691
_diffrn_reflns_theta_min 3.553
_diffrn_source 'Genix 3D I\mS microfocus X-ray source'
_exptl_absorpt_coefficient_mu 3.212
_exptl_absorpt_correction_T_max 1.00000
_exptl_absorpt_correction_T_min 0.53507
_exptl_absorpt_correction_type multi-scan
_exptl_absorpt_process_details
;
CrysAlisPro 1.171.42.43a (Rigaku Oxford Diffraction, 2022)
Empirical absorption correction using spherical harmonics,
implemented in SCALE3 ABSPACK scaling algorithm.
;
_exptl_crystal_colour yellow
_exptl_crystal_density_diffrn 1.541
_exptl_crystal_description needle
_exptl_crystal_F_000 588
_exptl_crystal_size_max 0.470
_exptl_crystal_size_mid 0.060
_exptl_crystal_size_min 0.050
_refine_diff_density_max 0.560
_refine_diff_density_min -0.586
_refine_diff_density_rms 0.096
_refine_ls_extinction_method none
_refine_ls_goodness_of_fit_ref 1.025
_refine_ls_hydrogen_treatment constr
_refine_ls_matrix_type full
_refine_ls_number_parameters 325
_refine_ls_number_reflns 4798
_refine_ls_number_restraints 0
_refine_ls_restrained_S_all 1.025
_refine_ls_R_factor_all 0.0755
_refine_ls_R_factor_gt 0.0478
_refine_ls_shift/su_max 0.001
_refine_ls_shift/su_mean 0.000
_refine_ls_structure_factor_coef Fsqd
_refine_ls_weighting_details 'w=1/[\s^2^(Fo^2^)+(0.0494P)^2^] where P=(Fo^2^+2Fc^2^)/3'
_refine_ls_weighting_scheme calc
_refine_ls_wR_factor_gt 0.1045
_refine_ls_wR_factor_ref 0.1174
_reflns_Friedel_coverage 0.000
_reflns_number_gt 3529
_reflns_number_total 4798
_reflns_threshold_expression 'I > 2\s(I)'
_cod_data_source_file d4dt01166j3.cif
_cod_data_source_block wa3153_revised-by-AVirovets
_cod_depositor_comments 'Adding full bibliography for 7715973--7715981.cif.'
_cod_database_code 7715975
_shelx_shelxl_version_number 2018/3
_shelx_space_group_comment
;
The symmetry employed for this shelxl refinement is uniquely defined
by the following loop, which should always be used as a source of
symmetry information in preference to the above space-group names.
They are only intended as comments.
;
_shelx_estimated_absorpt_t_min 0.314
_shelx_estimated_absorpt_t_max 0.856

loop_
_space_group_symop_operation_xyz
'x, y, z'
'-x, -y, -z'

loop_
_atom_site_label
_atom_site_type_symbol
_atom_site_fract_x
_atom_site_fract_y
_atom_site_fract_z
_atom_site_U_iso_or_equiv
_atom_site_adp_type
_atom_site_occupancy
_atom_site_site_symmetry_order
_atom_site_calc_flag
_atom_site_refinement_flags_posn
_atom_site_refinement_flags_adp
_atom_site_refinement_flags_occupancy
_atom_site_disorder_assembly
_atom_site_disorder_group
Br1 Br 0.24868(5) 0.77915(4) 0.11847(4) 0.03386(15) Uani 1 1 d . . . . .
Br2 Br 0.05958(5) 0.31443(5) 0.33838(4) 0.04115(16) Uani 1 1 d . . . . .
B1 B 0.2859(5) 0.7503(5) 0.2779(4) 0.0257(10) Uani 1 1 d . . . . .
B2 B 0.0991(5) 0.3066(5) 0.4898(5) 0.0286(11) Uani 1 1 d . . . . .
N1 N 0.3475(3) 0.7029(3) 0.5074(3) 0.0237(7) Uani 1 1 d . . . . .
N2 N 0.1633(3) 0.2948(3) 0.7079(3) 0.0258(8) Uani 1 1 d . . . . .
C1 C 0.3577(4) 0.8455(4) 0.2906(4) 0.0266(9) Uani 1 1 d . . . . .
C2 C 0.3905(4) 0.8139(4) 0.4056(4) 0.0280(10) Uani 1 1 d . . . . .
C3 C 0.4695(5) 0.8931(4) 0.4185(4) 0.0412(12) Uani 1 1 d . . . . .
H3 H 0.492528 0.871318 0.495226 0.049 Uiso 1 1 calc R U . . .
C4 C 0.5132(6) 1.0022(5) 0.3198(5) 0.0557(16) Uani 1 1 d . . . . .
H4 H 0.567809 1.054466 0.328632 0.067 Uiso 1 1 calc R U . . .
C5 C 0.4787(6) 1.0368(5) 0.2076(5) 0.0507(14) Uani 1 1 d . . . . .
H5 H 0.507538 1.113446 0.141028 0.061 Uiso 1 1 calc R U . . .
C6 C 0.4027(5) 0.9601(4) 0.1929(4) 0.0369(11) Uani 1 1 d . . . . .
H6 H 0.379873 0.984369 0.115753 0.044 Uiso 1 1 calc R U . . .
C11 C 0.2508(4) 0.6286(4) 0.3875(4) 0.0233(9) Uani 1 1 d . . . . .
C12 C 0.2838(4) 0.6106(4) 0.4997(4) 0.0229(9) Uani 1 1 d . . . . .
C13 C 0.2526(4) 0.5003(4) 0.6053(4) 0.0244(9) Uani 1 1 d . . . . .
H13 H 0.272539 0.491298 0.680477 0.029 Uiso 1 1 calc R U . . .
C14 C 0.1923(4) 0.4037(4) 0.6008(4) 0.0250(9) Uani 1 1 d . . . . .
C15 C 0.1598(4) 0.4153(4) 0.4895(4) 0.0238(9) Uani 1 1 d . . . . .
C16 C 0.1897(4) 0.5289(4) 0.3880(4) 0.0235(9) Uani 1 1 d . . . . .
H16 H 0.166906 0.539369 0.313753 0.028 Uiso 1 1 calc R U . . .
C21 C 0.0728(4) 0.1895(4) 0.6082(4) 0.0293(10) Uani 1 1 d . . . . .
C22 C 0.1109(4) 0.1882(4) 0.7116(4) 0.0269(9) Uani 1 1 d . . . . .
C23 C 0.0954(4) 0.0800(4) 0.8231(4) 0.0339(11) Uani 1 1 d . . . . .
H23 H 0.124587 0.078459 0.891291 0.041 Uiso 1 1 calc R U . . .
C24 C 0.0372(5) -0.0233(4) 0.8314(5) 0.0421(12) Uani 1 1 d . . . . .
H24 H 0.026040 -0.096085 0.906129 0.050 Uiso 1 1 calc R U . . .
C25 C -0.0056(5) -0.0223(4) 0.7313(5) 0.0451(13) Uani 1 1 d . . . . .
H25 H -0.047772 -0.092857 0.738819 0.054 Uiso 1 1 calc R U . . .
C26 C 0.0138(5) 0.0818(4) 0.6219(5) 0.0369(11) Uani 1 1 d . . . . .
H26 H -0.013318 0.081038 0.553511 0.044 Uiso 1 1 calc R U . . .
C31 C 0.3717(4) 0.6820(4) 0.6264(4) 0.0243(9) Uani 1 1 d . . . . .
C32 C 0.2773(4) 0.7281(4) 0.7097(4) 0.0294(10) Uani 1 1 d . . . . .
H32 H 0.198995 0.775652 0.687944 0.035 Uiso 1 1 calc R U . . .
C33 C 0.2984(5) 0.7039(4) 0.8249(4) 0.0341(10) Uani 1 1 d . . . . .
H33 H 0.233214 0.733967 0.883010 0.041 Uiso 1 1 calc R U . . .
C34 C 0.4131(5) 0.6365(4) 0.8570(4) 0.0365(11) Uani 1 1 d . . . . .
H34 H 0.426516 0.620135 0.936626 0.044 Uiso 1 1 calc R U . . .
C35 C 0.5077(5) 0.5932(5) 0.7721(4) 0.0400(12) Uani 1 1 d . . . . .
H35 H 0.587506 0.548300 0.792747 0.048 Uiso 1 1 calc R U . . .
C36 C 0.4870(5) 0.6149(4) 0.6572(4) 0.0338(10) Uani 1 1 d . . . . .
H36 H 0.551664 0.583868 0.599489 0.041 Uiso 1 1 calc R U . . .
C41 C 0.1896(4) 0.2949(4) 0.8188(4) 0.0258(9) Uani 1 1 d . . . . .
C42 C 0.0898(4) 0.3394(4) 0.9003(4) 0.0295(10) Uani 1 1 d . . . . .
H42 H 0.003581 0.366162 0.885293 0.035 Uiso 1 1 calc R U . . .
C43 C 0.1177(5) 0.3441(4) 1.0041(4) 0.0385(11) Uani 1 1 d . . . . .
H43 H 0.050463 0.375104 1.060232 0.046 Uiso 1 1 calc R U . . .
C44 C 0.2425(5) 0.3042(5) 1.0262(4) 0.0454(13) Uani 1 1 d . . . . .
H44 H 0.261476 0.308373 1.096990 0.054 Uiso 1 1 calc R U . . .
C45 C 0.3393(5) 0.2584(5) 0.9454(4) 0.0448(13) Uani 1 1 d . . . . .
H45 H 0.425290 0.230622 0.960691 0.054 Uiso 1 1 calc R U . . .
C46 C 0.3128(5) 0.2523(4) 0.8425(4) 0.0380(11) Uani 1 1 d . . . . .
H46 H 0.379458 0.218701 0.788041 0.046 Uiso 1 1 calc R U . . .

loop_
_atom_site_aniso_label
_atom_site_aniso_U_11
_atom_site_aniso_U_22
_atom_site_aniso_U_33
_atom_site_aniso_U_23
_atom_site_aniso_U_13
_atom_site_aniso_U_12
Br1 0.0415(3) 0.0438(3) 0.0170(2) -0.00725(18) -0.01031(19) -0.0087(2)
Br2 0.0513(3) 0.0510(3) 0.0343(3) -0.0235(2) -0.0124(2) -0.0143(2)
B1 0.025(3) 0.032(3) 0.021(2) -0.013(2) -0.006(2) 0.004(2)
B2 0.029(3) 0.034(3) 0.029(3) -0.019(2) -0.006(2) -0.001(2)
N1 0.034(2) 0.0263(18) 0.0116(16) -0.0064(13) -0.0028(14) -0.0109(15)
N2 0.032(2) 0.0252(18) 0.0176(18) -0.0056(14) -0.0017(15) -0.0088(15)
C1 0.031(2) 0.032(2) 0.017(2) -0.0094(17) -0.0031(17) -0.0054(18)
C2 0.037(3) 0.030(2) 0.016(2) -0.0075(17) -0.0023(18) -0.0087(19)
C3 0.064(3) 0.046(3) 0.019(2) -0.011(2) -0.007(2) -0.027(2)
C4 0.092(4) 0.054(3) 0.028(3) -0.008(2) -0.011(3) -0.046(3)
C5 0.082(4) 0.038(3) 0.030(3) 0.001(2) -0.017(3) -0.027(3)
C6 0.049(3) 0.034(3) 0.024(2) -0.0035(19) -0.009(2) -0.009(2)
C11 0.024(2) 0.028(2) 0.017(2) -0.0100(17) -0.0028(17) -0.0003(17)
C12 0.027(2) 0.025(2) 0.017(2) -0.0087(16) -0.0025(17) -0.0055(17)
C13 0.032(2) 0.030(2) 0.013(2) -0.0074(16) -0.0044(17) -0.0069(18)
C14 0.029(2) 0.030(2) 0.017(2) -0.0101(17) -0.0052(17) -0.0033(18)
C15 0.022(2) 0.031(2) 0.022(2) -0.0142(17) -0.0030(17) -0.0025(17)
C16 0.025(2) 0.030(2) 0.018(2) -0.0120(17) -0.0054(17) -0.0020(17)
C21 0.029(2) 0.028(2) 0.032(2) -0.0175(19) 0.0018(19) -0.0062(18)
C22 0.025(2) 0.026(2) 0.029(2) -0.0134(18) 0.0025(18) -0.0053(17)
C23 0.039(3) 0.027(2) 0.031(3) -0.0122(19) 0.000(2) -0.0012(19)
C24 0.050(3) 0.024(2) 0.044(3) -0.012(2) 0.004(2) -0.009(2)
C25 0.051(3) 0.035(3) 0.053(3) -0.022(2) -0.001(3) -0.017(2)
C26 0.041(3) 0.032(2) 0.042(3) -0.022(2) -0.003(2) -0.006(2)
C31 0.032(2) 0.029(2) 0.016(2) -0.0103(17) -0.0037(17) -0.0106(18)
C32 0.034(2) 0.034(2) 0.023(2) -0.0130(18) -0.0060(19) -0.0049(19)
C33 0.045(3) 0.036(3) 0.025(2) -0.0178(19) -0.004(2) -0.006(2)
C34 0.052(3) 0.041(3) 0.021(2) -0.008(2) -0.016(2) -0.010(2)
C35 0.039(3) 0.056(3) 0.031(3) -0.021(2) -0.015(2) 0.007(2)
C36 0.036(3) 0.046(3) 0.022(2) -0.019(2) -0.0025(19) -0.002(2)
C41 0.032(2) 0.024(2) 0.018(2) -0.0021(16) -0.0042(18) -0.0083(18)
C42 0.034(2) 0.031(2) 0.022(2) -0.0069(18) -0.0048(19) -0.0069(19)
C43 0.054(3) 0.036(3) 0.024(2) -0.012(2) -0.002(2) -0.010(2)
C44 0.060(3) 0.058(3) 0.018(2) -0.003(2) -0.014(2) -0.021(3)
C45 0.041(3) 0.063(3) 0.020(2) -0.001(2) -0.009(2) -0.008(2)
C46 0.038(3) 0.048(3) 0.018(2) -0.007(2) -0.001(2) -0.003(2)

loop_
_atom_type_symbol
_atom_type_description
_atom_type_scat_dispersion_real
_atom_type_scat_dispersion_imag
_atom_type_scat_source
C C 0.0033 0.0016 'International Tables Vol C Tables 4.2.6.8 and 6.1.1.4'
H H 0.0000 0.0000 'International Tables Vol C Tables 4.2.6.8 and 6.1.1.4'
B B 0.0013 0.0007 'International Tables Vol C Tables 4.2.6.8 and 6.1.1.4'
N N 0.0061 0.0033 'International Tables Vol C Tables 4.2.6.8 and 6.1.1.4'
Br Br -0.2901 2.4595 'International Tables Vol C Tables 4.2.6.8 and 6.1.1.4'

loop_
_geom_angle_atom_site_label_1
_geom_angle_atom_site_label_2
_geom_angle_atom_site_label_3
_geom_angle
_geom_angle_site_symmetry_1
_geom_angle_site_symmetry_3
_geom_angle_publ_flag
C1 B1 C11 118.8(4) . . ?
C1 B1 Br1 120.6(3) . . ?
C11 B1 Br1 120.5(3) . . ?
C15 B2 C21 118.9(4) . . ?
C15 B2 Br2 120.0(3) . . ?
C21 B2 Br2 121.0(3) . . ?
C12 N1 C2 123.4(3) . . ?
C12 N1 C31 117.9(3) . . ?
C2 N1 C31 118.7(3) . . ?
C14 N2 C22 123.5(3) . . ?
C14 N2 C41 116.7(3) . . ?
C22 N2 C41 119.8(3) . . ?
C6 C1 C2 117.8(4) . . ?
C6 C1 B1 124.5(4) . . ?
C2 C1 B1 117.6(4) . . ?
N1 C2 C3 118.9(4) . . ?
N1 C2 C1 121.0(4) . . ?
C3 C2 C1 120.0(4) . . ?
C4 C3 C2 119.9(4) . . ?
C4 C3 H3 120.0 . . ?
C2 C3 H3 120.0 . . ?
C3 C4 C5 120.9(5) . . ?
C3 C4 H4 119.6 . . ?
C5 C4 H4 119.6 . . ?
C6 C5 C4 119.9(4) . . ?
C6 C5 H5 120.0 . . ?
C4 C5 H5 120.0 . . ?
C5 C6 C1 121.4(4) . . ?
C5 C6 H6 119.3 . . ?
C1 C6 H6 119.3 . . ?
C16 C11 C12 116.4(3) . . ?
C16 C11 B1 125.4(4) . . ?
C12 C11 B1 118.2(4) . . ?
N1 C12 C13 118.3(3) . . ?
N1 C12 C11 120.6(3) . . ?
C13 C12 C11 121.0(4) . . ?
C14 C13 C12 120.3(4) . . ?
C14 C13 H13 119.8 . . ?
C12 C13 H13 119.8 . . ?
C13 C14 N2 118.6(3) . . ?
C13 C14 C15 121.0(4) . . ?
N2 C14 C15 120.3(4) . . ?
C16 C15 C14 116.2(4) . . ?
C16 C15 B2 125.5(4) . . ?
C14 C15 B2 118.3(4) . . ?
C15 C16 C11 125.0(4) . . ?
C15 C16 H16 117.5 . . ?
C11 C16 H16 117.5 . . ?
C22 C21 C26 117.6(4) . . ?
C22 C21 B2 117.7(4) . . ?
C26 C21 B2 124.7(4) . . ?
N2 C22 C21 121.1(4) . . ?
N2 C22 C23 118.0(4) . . ?
C21 C22 C23 120.9(4) . . ?
C24 C23 C22 119.0(5) . . ?
C24 C23 H23 120.5 . . ?
C22 C23 H23 120.5 . . ?
C23 C24 C25 121.0(4) . . ?
C23 C24 H24 119.5 . . ?
C25 C24 H24 119.5 . . ?
C26 C25 C24 119.5(4) . . ?
C26 C25 H25 120.3 . . ?
C24 C25 H25 120.3 . . ?
C25 C26 C21 121.9(5) . . ?
C25 C26 H26 119.0 . . ?
C21 C26 H26 119.0 . . ?
C32 C31 C36 120.4(4) . . ?
C32 C31 N1 119.3(4) . . ?
C36 C31 N1 120.3(4) . . ?
C33 C32 C31 119.1(4) . . ?
C33 C32 H32 120.4 . . ?
C31 C32 H32 120.4 . . ?
C32 C33 C34 121.0(4) . . ?
C32 C33 H33 119.5 . . ?
C34 C33 H33 119.5 . . ?
C35 C34 C33 119.3(4) . . ?
C35 C34 H34 120.3 . . ?
C33 C34 H34 120.3 . . ?
C34 C35 C36 120.3(4) . . ?
C34 C35 H35 119.8 . . ?
C36 C35 H35 119.8 . . ?
C35 C36 C31 119.8(4) . . ?
C35 C36 H36 120.1 . . ?
C31 C36 H36 120.1 . . ?
C46 C41 C42 120.6(4) . . ?
C46 C41 N2 120.0(4) . . ?
C42 C41 N2 119.3(4) . . ?
C43 C42 C41 118.9(4) . . ?
C43 C42 H42 120.5 . . ?
C41 C42 H42 120.5 . . ?
C44 C43 C42 120.4(5) . . ?
C44 C43 H43 119.8 . . ?
C42 C43 H43 119.8 . . ?
C45 C44 C43 119.7(5) . . ?
C45 C44 H44 120.2 . . ?
C43 C44 H44 120.2 . . ?
C44 C45 C46 120.5(5) . . ?
C44 C45 H45 119.7 . . ?
C46 C45 H45 119.7 . . ?
C41 C46 C45 119.7(4) . . ?
C41 C46 H46 120.1 . . ?
C45 C46 H46 120.1 . . ?

loop_
_geom_bond_atom_site_label_1
_geom_bond_atom_site_label_2
_geom_bond_distance
_geom_bond_site_symmetry_2
_geom_bond_publ_flag
Br1 B1 1.960(5) . ?
Br2 B2 1.951(5) . ?
B1 C1 1.505(6) . ?
B1 C11 1.507(6) . ?
B2 C15 1.493(6) . ?
B2 C21 1.518(6) . ?
N1 C12 1.390(5) . ?
N1 C2 1.405(5) . ?
N1 C31 1.447(5) . ?
N2 C14 1.396(5) . ?
N2 C22 1.406(5) . ?
N2 C41 1.442(5) . ?
C1 C6 1.417(6) . ?
C1 C2 1.418(6) . ?
C2 C3 1.408(6) . ?
C3 C4 1.377(6) . ?
C3 H3 0.9500 . ?
C4 C5 1.390(7) . ?
C4 H4 0.9500 . ?
C5 C6 1.374(7) . ?
C5 H5 0.9500 . ?
C6 H6 0.9500 . ?
C11 C16 1.402(6) . ?
C11 C12 1.420(5) . ?
C12 C13 1.400(5) . ?
C13 C14 1.394(6) . ?
C13 H13 0.9500 . ?
C14 C15 1.428(6) . ?
C15 C16 1.398(5) . ?
C16 H16 0.9500 . ?
C21 C22 1.407(6) . ?
C21 C26 1.408(6) . ?
C22 C23 1.415(6) . ?
C23 C24 1.382(6) . ?
C23 H23 0.9500 . ?
C24 C25 1.399(7) . ?
C24 H24 0.9500 . ?
C25 C26 1.376(6) . ?
C25 H25 0.9500 . ?
C26 H26 0.9500 . ?
C31 C32 1.384(6) . ?
C31 C36 1.384(6) . ?
C32 C33 1.379(6) . ?
C32 H32 0.9500 . ?
C33 C34 1.385(6) . ?
C33 H33 0.9500 . ?
C34 C35 1.381(6) . ?
C34 H34 0.9500 . ?
C35 C36 1.381(6) . ?
C35 H35 0.9500 . ?
C36 H36 0.9500 . ?
C41 C46 1.371(6) . ?
C41 C42 1.386(6) . ?
C42 C43 1.386(6) . ?
C42 H42 0.9500 . ?
C43 C44 1.378(7) . ?
C43 H43 0.9500 . ?
C44 C45 1.375(7) . ?
C44 H44 0.9500 . ?
C45 C46 1.376(7) . ?
C45 H45 0.9500 . ?
C46 H46 0.9500 . ?

loop_
_geom_torsion_atom_site_label_1
_geom_torsion_atom_site_label_2
_geom_torsion_atom_site_label_3
_geom_torsion_atom_site_label_4
_geom_torsion
_geom_torsion_site_symmetry_1
_geom_torsion_site_symmetry_2
_geom_torsion_site_symmetry_3
_geom_torsion_site_symmetry_4
_geom_torsion_publ_flag
C11 B1 C1 C6 176.5(4) . . . . ?
Br1 B1 C1 C6 0.3(6) . . . . ?
C11 B1 C1 C2 1.0(6) . . . . ?
Br1 B1 C1 C2 -175.2(3) . . . . ?
C12 N1 C2 C3 -171.7(4) . . . . ?
C31 N1 C2 C3 7.6(6) . . . . ?
C12 N1 C2 C1 7.2(6) . . . . ?
C31 N1 C2 C1 -173.6(4) . . . . ?
C6 C1 C2 N1 178.9(4) . . . . ?
B1 C1 C2 N1 -5.3(6) . . . . ?
C6 C1 C2 C3 -2.2(6) . . . . ?
B1 C1 C2 C3 173.5(4) . . . . ?
N1 C2 C3 C4 179.8(5) . . . . ?
C1 C2 C3 C4 0.9(7) . . . . ?
C2 C3 C4 C5 1.1(9) . . . . ?
C3 C4 C5 C6 -1.7(9) . . . . ?
C4 C5 C6 C1 0.2(8) . . . . ?
C2 C1 C6 C5 1.7(7) . . . . ?
B1 C1 C6 C5 -173.7(5) . . . . ?
C1 B1 C11 C16 -176.9(4) . . . . ?
Br1 B1 C11 C16 -0.7(6) . . . . ?
C1 B1 C11 C12 1.8(6) . . . . ?
Br1 B1 C11 C12 178.0(3) . . . . ?
C2 N1 C12 C13 176.2(4) . . . . ?
C31 N1 C12 C13 -3.1(5) . . . . ?
C2 N1 C12 C11 -4.1(6) . . . . ?
C31 N1 C12 C11 176.6(4) . . . . ?
C16 C11 C12 N1 178.5(4) . . . . ?
B1 C11 C12 N1 -0.3(6) . . . . ?
C16 C11 C12 C13 -1.9(6) . . . . ?
B1 C11 C12 C13 179.3(4) . . . . ?
N1 C12 C13 C14 -178.1(4) . . . . ?
C11 C12 C13 C14 2.3(6) . . . . ?
C12 C13 C14 N2 179.7(4) . . . . ?
C12 C13 C14 C15 -0.7(6) . . . . ?
C22 N2 C14 C13 -175.6(4) . . . . ?
C41 N2 C14 C13 4.4(5) . . . . ?
C22 N2 C14 C15 4.8(6) . . . . ?
C41 N2 C14 C15 -175.2(4) . . . . ?
C13 C14 C15 C16 -1.1(6) . . . . ?
N2 C14 C15 C16 178.5(4) . . . . ?
C13 C14 C15 B2 178.2(4) . . . . ?
N2 C14 C15 B2 -2.2(6) . . . . ?
C21 B2 C15 C16 180.0(4) . . . . ?
Br2 B2 C15 C16 1.8(6) . . . . ?
C21 B2 C15 C14 0.8(6) . . . . ?
Br2 B2 C15 C14 -177.4(3) . . . . ?
C14 C15 C16 C11 1.4(6) . . . . ?
B2 C15 C16 C11 -177.8(4) . . . . ?
C12 C11 C16 C15 0.0(6) . . . . ?
B1 C11 C16 C15 178.7(4) . . . . ?
C15 B2 C21 C22 -1.7(6) . . . . ?
Br2 B2 C21 C22 176.5(3) . . . . ?
C15 B2 C21 C26 178.7(4) . . . . ?
Br2 B2 C21 C26 -3.1(6) . . . . ?
C14 N2 C22 C21 -5.8(6) . . . . ?
C41 N2 C22 C21 174.2(4) . . . . ?
C14 N2 C22 C23 175.2(4) . . . . ?
C41 N2 C22 C23 -4.8(6) . . . . ?
C26 C21 C22 N2 -176.3(4) . . . . ?
B2 C21 C22 N2 4.1(6) . . . . ?
C26 C21 C22 C23 2.7(6) . . . . ?
B2 C21 C22 C23 -177.0(4) . . . . ?
N2 C22 C23 C24 176.4(4) . . . . ?
C21 C22 C23 C24 -2.6(6) . . . . ?
C22 C23 C24 C25 0.3(7) . . . . ?
C23 C24 C25 C26 1.8(7) . . . . ?
C24 C25 C26 C21 -1.6(7) . . . . ?
C22 C21 C26 C25 -0.6(6) . . . . ?
B2 C21 C26 C25 179.1(4) . . . . ?
C12 N1 C31 C32 -91.4(4) . . . . ?
C2 N1 C31 C32 89.2(5) . . . . ?
C12 N1 C31 C36 87.5(5) . . . . ?
C2 N1 C31 C36 -91.8(5) . . . . ?
C36 C31 C32 C33 -1.3(6) . . . . ?
N1 C31 C32 C33 177.6(4) . . . . ?
C31 C32 C33 C34 1.1(7) . . . . ?
C32 C33 C34 C35 0.2(7) . . . . ?
C33 C34 C35 C36 -1.2(7) . . . . ?
C34 C35 C36 C31 1.0(7) . . . . ?
C32 C31 C36 C35 0.3(7) . . . . ?
N1 C31 C36 C35 -178.6(4) . . . . ?
C14 N2 C41 C46 -89.3(5) . . . . ?
C22 N2 C41 C46 90.7(5) . . . . ?
C14 N2 C41 C42 90.2(5) . . . . ?
C22 N2 C41 C42 -89.8(5) . . . . ?
C46 C41 C42 C43 2.2(6) . . . . ?
N2 C41 C42 C43 -177.3(4) . . . . ?
C41 C42 C43 C44 -0.6(6) . . . . ?
C42 C43 C44 C45 -0.6(7) . . . . ?
C43 C44 C45 C46 0.2(7) . . . . ?
C42 C41 C46 C45 -2.6(7) . . . . ?
N2 C41 C46 C45 176.9(4) . . . . ?
C44 C45 C46 C41 1.4(7) . . . . ?
